data_4025640
loop_
_publ_author_name
'Ming-Chang P. Yeh'
'Ming-Nan Lin'
'Wei-Jong Chang'
'Jia-Lun Liou'
'Ya-Fon Shih'

_publ_section_title
;
 Synthesis of cis-3-Acyl-4-alkenylpyrrolidines via Gold(I)-Catalyzed
 Cycloisomerization Reaction of
 (Z)-8-Aryl-5-tosyl-5-azaoct-2-en-7-yn-1-ols
;
_journal_name_full 'Journal of Organic Chemistry'
_journal_page_first 6031
_journal_page_last 6034
_journal_paper_doi 10.1021/jo101148e
_journal_volume 75
_journal_year 2010
_chemical_formula_moiety 'C20 H20 N2 O5 S1'
_chemical_formula_sum 'C20 H20 N2 O5 S'
_chemical_formula_weight 400.44
_chemical_name_systematic
;
?
;
_space_group_IT_number 14
_symmetry_cell_setting monoclinic
_symmetry_space_group_name_Hall '-P 2ybc'
_symmetry_space_group_name_H-M 'P 1 21/c 1'
_atom_sites_solution_hydrogens geom
_atom_sites_solution_primary direct
_atom_sites_solution_secondary difmap
_audit_creation_method SHELXL-97
_cell_angle_alpha 90.00
_cell_angle_beta 99.333(2)
_cell_angle_gamma 90.00
_cell_formula_units_Z 4
_cell_length_a 12.7243(7)
_cell_length_b 6.0218(3)
_cell_length_c 26.3225(17)
_cell_measurement_reflns_used 9197
_cell_measurement_temperature 293(2)
_cell_measurement_theta_max 25.028
_cell_measurement_theta_min 2.037
_cell_volume 1990.2(2)
_computing_cell_refinement 'HKL Scalepack (Otwinowski & Minor 1997)'
_computing_data_collection 'Collect (Nonius BV, 1997-2000)'
_computing_data_reduction 'HKL Denzo and Scalepack'
_computing_molecular_graphics 'Ortep-3 for Windows (Farrugia, 1997)'
_computing_publication_material 'WinGX publication routines (Farrugia, 1999)'
_computing_structure_refinement 'SHELXL-97 (Sheldrick, 1997)'
_computing_structure_solution 'SHELXS-86 (Sheldrick, 1986)'
_diffrn_ambient_temperature 293(2)
_diffrn_detector_area_resol_mean 9
_diffrn_measured_fraction_theta_full 0.910
_diffrn_measured_fraction_theta_max 0.910
_diffrn_measurement_device_type KappaCCD
_diffrn_measurement_method 'CCD rotation images, thick slices'
_diffrn_radiation_monochromator graphite
_diffrn_radiation_source 'fine-focus sealed tube'
_diffrn_radiation_type MoK\a
_diffrn_radiation_wavelength 0.71073
_diffrn_reflns_av_R_equivalents 0.0783
_diffrn_reflns_av_sigmaI/netI 0.1233
_diffrn_reflns_limit_h_max 15
_diffrn_reflns_limit_h_min -12
_diffrn_reflns_limit_k_max 6
_diffrn_reflns_limit_k_min -7
_diffrn_reflns_limit_l_max 30
_diffrn_reflns_limit_l_min -30
_diffrn_reflns_number 6128
_diffrn_reflns_theta_full 25.08
_diffrn_reflns_theta_max 25.08
_diffrn_reflns_theta_min 2.07
_exptl_absorpt_coefficient_mu 0.196
_exptl_absorpt_correction_T_max 1.0664
_exptl_absorpt_correction_T_min 0.895
_exptl_absorpt_correction_type multi-scan
_exptl_absorpt_process_details
;
?
;
_exptl_crystal_colour colorless
_exptl_crystal_density_diffrn 1.336
_exptl_crystal_density_method 'not measured'
_exptl_crystal_description prism
_exptl_crystal_F_000 840
_exptl_crystal_size_max 0.32
_exptl_crystal_size_mid 0.11
_exptl_crystal_size_min 0.02
_refine_diff_density_max 0.391
_refine_diff_density_min -0.381
_refine_diff_density_rms 0.088
_refine_ls_extinction_method none
_refine_ls_goodness_of_fit_ref 1.025
_refine_ls_hydrogen_treatment fixed
_refine_ls_matrix_type full
_refine_ls_number_parameters 263
_refine_ls_number_reflns 3214
_refine_ls_number_restraints 0
_refine_ls_restrained_S_all 1.025
_refine_ls_R_factor_all 0.2030
_refine_ls_R_factor_gt 0.0881
_refine_ls_shift/su_max 0.031
_refine_ls_shift/su_mean 0.004
_refine_ls_structure_factor_coef Fsqd
_refine_ls_weighting_details 'calc w=1/[\s^2^(Fo^2^)+(0.2000P)^2^+0.0000P] where P=(Fo^2^+2Fc^2^)/3'
_refine_ls_weighting_scheme calc
_refine_ls_wR_factor_gt 0.2578
_refine_ls_wR_factor_ref 0.3541
_reflns_number_gt 1412
_reflns_number_total 3214
_reflns_threshold_expression >2sigma(I)
_cod_data_source_file jo101148e_si_003_4.cif
_cod_data_source_block 10161
_cod_original_sg_symbol_H-M 'P 21/c'
_cod_database_code 4025640

loop_
_symmetry_equiv_pos_as_xyz
'x, y, z'
'-x, y+1/2, -z+1/2'
'-x, -y, -z'
'x, -y-1/2, z-1/2'

loop_
_atom_site_label
_atom_site_type_symbol
_atom_site_fract_x
_atom_site_fract_y
_atom_site_fract_z
_atom_site_U_iso_or_equiv
_atom_site_adp_type
_atom_site_occupancy
_atom_site_symmetry_multiplicity
_atom_site_calc_flag
_atom_site_refinement_flags
_atom_site_disorder_assembly
_atom_site_disorder_group
C1 C 0.1906(6) -0.0041(11) 0.2783(3) 0.0564(19) Uani 1 1 d . . .
C2 C 0.1679(7) 0.1650(13) 0.3101(3) 0.076(2) Uani 1 1 d . . .
H2 H 0.2098 0.2923 0.3136 0.091 Uiso 1 1 calc R . .
C3 C 0.0841(8) 0.1475(15) 0.3366(3) 0.086(3) Uani 1 1 d . . .
H3 H 0.0706 0.2628 0.3582 0.103 Uiso 1 1 calc R . .
C4 C 0.0196(7) -0.0360(18) 0.3321(4) 0.085(3) Uani 1 1 d . . .
C5 C -0.0730(9) -0.052(2) 0.3614(4) 0.126(4) Uani 1 1 d . . .
H5A H -0.0781 0.0822 0.3804 0.189 Uiso 1 1 calc R . .
H5B H -0.0621 -0.1756 0.3848 0.189 Uiso 1 1 calc R . .
H5C H -0.1378 -0.0742 0.3375 0.189 Uiso 1 1 calc R . .
C6 C 0.0441(7) -0.2070(16) 0.3016(4) 0.082(3) Uani 1 1 d . . .
H6 H 0.0033 -0.3358 0.2993 0.098 Uiso 1 1 calc R . .
C7 C 0.1264(7) -0.1932(12) 0.2746(3) 0.072(2) Uani 1 1 d . . .
H7 H 0.1401 -0.3104 0.2536 0.086 Uiso 1 1 calc R . .
C8 C 0.4639(6) 0.0705(12) 0.3232(3) 0.070(2) Uani 1 1 d . . .
H8A H 0.4177 0.1345 0.3452 0.084 Uiso 1 1 calc R . .
H8B H 0.5004 0.1891 0.3082 0.084 Uiso 1 1 calc R . .
C9 C 0.5419(6) -0.0897(11) 0.3525(3) 0.0608(19) Uani 1 1 d . . .
H9 H 0.5968 -0.1234 0.3315 0.073 Uiso 1 1 calc R . .
C10 C 0.4723(6) -0.3001(12) 0.3546(3) 0.066(2) Uani 1 1 d . . .
H10 H 0.5177 -0.4319 0.3610 0.079 Uiso 1 1 calc R . .
C11 C 0.4006(8) -0.2817(14) 0.3947(4) 0.088(3) Uani 1 1 d . . .
H11 H 0.3476 -0.1740 0.3893 0.106 Uiso 1 1 calc R . .
C12 C 0.4053(12) -0.3958(19) 0.4342(6) 0.163(6) Uani 1 1 d . . .
H12A H 0.4570 -0.5057 0.4413 0.195 Uiso 1 1 calc R . .
H12B H 0.3572 -0.3716 0.4567 0.195 Uiso 1 1 calc R . .
C13 C 0.4111(6) -0.3052(11) 0.2999(3) 0.072(2) Uani 1 1 d . . .
H13A H 0.4488 -0.3930 0.2777 0.087 Uiso 1 1 calc R . .
H13B H 0.3408 -0.3683 0.2993 0.087 Uiso 1 1 calc R . .
C14 C 0.5951(6) -0.0139(13) 0.4033(3) 0.070(2) Uani 1 1 d . . .
C15 C 0.6775(6) -0.1568(12) 0.4354(3) 0.072(2) Uani 1 1 d . . .
C16 C 0.7082(9) -0.1120(15) 0.4858(4) 0.105(3) Uani 1 1 d . . .
H16 H 0.6822 0.0145 0.4998 0.126 Uiso 1 1 calc R . .
C17 C 0.7774(10) -0.2499(18) 0.5172(5) 0.123(4) Uani 1 1 d . . .
H17 H 0.7956 -0.2244 0.5524 0.148 Uiso 1 1 calc R . .
C18 C 0.8187(8) -0.4302(16) 0.4932(5) 0.095(3) Uani 1 1 d . A .
C19 C 0.7935(7) -0.4739(15) 0.4457(4) 0.088(3) Uani 1 1 d . . .
H19 H 0.8233 -0.5965 0.4319 0.106 Uiso 1 1 calc R . .
C20 C 0.7202(6) -0.3380(14) 0.4132(4) 0.080(2) Uani 1 1 d . . .
H20 H 0.7014 -0.3690 0.3783 0.096 Uiso 1 1 calc R . .
N1 N 0.4034(5) -0.0714(9) 0.2830(2) 0.0646(18) Uani 1 1 d . . .
N2 N 0.8956(9) -0.5784(19) 0.5302(5) 0.116(3) Uani 1 1 d . . .
O1 O 0.3171(4) 0.2466(9) 0.2367(2) 0.0849(18) Uani 1 1 d . . .
O2 O 0.2812(5) -0.1349(9) 0.2034(2) 0.0898(18) Uani 1 1 d . . .
O3 O 0.5740(6) 0.1689(10) 0.4203(2) 0.108(2) Uani 1 1 d . . .
O4 O 0.942(2) -0.493(5) 0.5677(17) 0.152(11) Uani 0.50 1 d P A 1
O4' O 0.890(3) -0.574(5) 0.5750(14) 0.152(12) Uani 0.50 1 d P A 2
O5 O 0.9307(7) -0.7311(13) 0.5083(4) 0.157(4) Uani 1 1 d . A .
S1 S 0.29930(16) 0.0159(3) 0.24566(8) 0.0697(8) Uani 1 1 d . . .

loop_
_atom_site_aniso_label
_atom_site_aniso_U_11
_atom_site_aniso_U_22
_atom_site_aniso_U_33
_atom_site_aniso_U_23
_atom_site_aniso_U_13
_atom_site_aniso_U_12
C1 0.070(5) 0.050(4) 0.045(4) 0.005(4) -0.004(3) -0.010(4)
C2 0.074(6) 0.071(5) 0.079(6) 0.015(5) -0.001(5) -0.013(4)
C3 0.091(7) 0.092(7) 0.076(6) -0.004(5) 0.013(5) 0.016(5)
C4 0.054(5) 0.115(8) 0.084(7) 0.030(6) 0.007(5) 0.000(5)
C5 0.099(8) 0.190(11) 0.093(8) 0.046(8) 0.025(6) 0.017(7)
C6 0.055(5) 0.090(7) 0.098(7) 0.026(6) 0.005(5) -0.015(5)
C7 0.077(6) 0.063(5) 0.068(6) 0.007(4) -0.009(4) -0.010(4)
C8 0.073(5) 0.068(5) 0.065(5) 0.008(4) 0.004(4) -0.018(4)
C9 0.053(4) 0.061(4) 0.067(5) 0.000(4) 0.007(4) -0.004(3)
C10 0.062(5) 0.059(5) 0.077(6) 0.001(4) 0.013(4) -0.005(4)
C11 0.106(7) 0.077(6) 0.085(7) 0.029(5) 0.026(6) -0.004(5)
C12 0.181(14) 0.134(10) 0.202(14) 0.047(11) 0.115(12) 0.036(9)
C13 0.063(5) 0.051(4) 0.101(7) 0.006(4) 0.007(5) -0.002(3)
C14 0.078(6) 0.068(5) 0.066(6) -0.005(4) 0.013(4) -0.007(4)
C15 0.064(5) 0.056(5) 0.094(7) -0.002(5) 0.009(5) -0.003(4)
C16 0.154(10) 0.087(6) 0.057(6) -0.012(5) -0.030(6) 0.016(6)
C17 0.148(11) 0.101(8) 0.106(9) 0.004(7) -0.025(8) -0.003(7)
C18 0.083(7) 0.072(6) 0.120(9) 0.002(6) -0.009(6) -0.014(5)
C19 0.051(5) 0.099(7) 0.111(8) -0.022(6) 0.002(5) -0.001(5)
C20 0.055(5) 0.095(6) 0.093(7) -0.009(5) 0.019(5) 0.003(4)
N1 0.061(4) 0.065(4) 0.064(4) 0.008(3) -0.003(3) -0.014(3)
N2 0.126(8) 0.099(8) 0.109(9) 0.022(8) -0.024(7) 0.019(6)
O1 0.081(4) 0.074(3) 0.097(4) 0.037(3) 0.007(3) -0.019(3)
O2 0.096(5) 0.107(4) 0.062(4) -0.002(3) -0.001(3) -0.013(3)
O3 0.141(6) 0.079(4) 0.093(5) -0.017(3) -0.013(4) 0.019(4)
O4 0.14(2) 0.19(3) 0.11(2) -0.010(18) -0.034(17) -0.001(15)
O4' 0.23(4) 0.136(19) 0.076(16) 0.065(13) -0.02(2) 0.045(19)
O5 0.134(7) 0.093(5) 0.232(11) -0.003(6) -0.008(6) 0.020(5)
S1 0.0685(13) 0.0752(15) 0.0629(14) 0.0124(11) 0.0034(10) -0.0131(11)

loop_
_atom_type_symbol
_atom_type_description
_atom_type_scat_dispersion_real
_atom_type_scat_dispersion_imag
_atom_type_scat_source
C C 0.0033 0.0016 'International Tables Vol C Tables 4.2.6.8 and 6.1.1.4'
H H 0.0000 0.0000 'International Tables Vol C Tables 4.2.6.8 and 6.1.1.4'
N N 0.0061 0.0033 'International Tables Vol C Tables 4.2.6.8 and 6.1.1.4'
O O 0.0106 0.0060 'International Tables Vol C Tables 4.2.6.8 and 6.1.1.4'
S S 0.1246 0.1234 'International Tables Vol C Tables 4.2.6.8 and 6.1.1.4'

loop_
_geom_angle_atom_site_label_1
_geom_angle_atom_site_label_2
_geom_angle_atom_site_label_3
_geom_angle
_geom_angle_site_symmetry_1
_geom_angle_site_symmetry_3
_geom_angle_publ_flag
C2 C1 C7 117.9(8) . . ?
C2 C1 S1 120.6(6) . . ?
C7 C1 S1 121.5(6) . . ?
C3 C2 C1 120.6(8) . . ?
C3 C2 H2 119.7 . . ?
C1 C2 H2 119.7 . . ?
C2 C3 C4 121.5(9) . . ?
C2 C3 H3 119.3 . . ?
C4 C3 H3 119.3 . . ?
C6 C4 C3 117.8(8) . . ?
C6 C4 C5 121.2(10) . . ?
C3 C4 C5 120.9(10) . . ?
C4 C5 H5A 109.5 . . ?
C4 C5 H5B 109.5 . . ?
H5A C5 H5B 109.5 . . ?
C4 C5 H5C 109.5 . . ?
H5A C5 H5C 109.5 . . ?
H5B C5 H5C 109.5 . . ?
C7 C6 C4 121.8(8) . . ?
C7 C6 H6 119.1 . . ?
C4 C6 H6 119.1 . . ?
C6 C7 C1 120.3(8) . . ?
C6 C7 H7 119.8 . . ?
C1 C7 H7 119.8 . . ?
N1 C8 C9 102.8(6) . . ?
N1 C8 H8A 111.2 . . ?
C9 C8 H8A 111.2 . . ?
N1 C8 H8B 111.2 . . ?
C9 C8 H8B 111.2 . . ?
H8A C8 H8B 109.1 . . ?
C14 C9 C8 115.8(6) . . ?
C14 C9 C10 113.8(6) . . ?
C8 C9 C10 102.0(6) . . ?
C14 C9 H9 108.3 . . ?
C8 C9 H9 108.3 . . ?
C10 C9 H9 108.3 . . ?
C11 C10 C13 112.9(7) . . ?
C11 C10 C9 112.2(6) . . ?
C13 C10 C9 101.0(6) . . ?
C11 C10 H10 110.1 . . ?
C13 C10 H10 110.1 . . ?
C9 C10 H10 110.1 . . ?
C12 C11 C10 126.5(10) . . ?
C12 C11 H11 116.8 . . ?
C10 C11 H11 116.8 . . ?
C11 C12 H12A 120.0 . . ?
C11 C12 H12B 120.0 . . ?
H12A C12 H12B 120.0 . . ?
N1 C13 C10 105.4(6) . . ?
N1 C13 H13A 110.7 . . ?
C10 C13 H13A 110.7 . . ?
N1 C13 H13B 110.7 . . ?
C10 C13 H13B 110.7 . . ?
H13A C13 H13B 108.8 . . ?
O3 C14 C9 120.8(7) . . ?
O3 C14 C15 118.6(7) . . ?
C9 C14 C15 120.6(7) . . ?
C16 C15 C20 120.0(8) . . ?
C16 C15 C14 120.2(8) . . ?
C20 C15 C14 119.8(8) . . ?
C15 C16 C17 121.5(10) . . ?
C15 C16 H16 119.3 . . ?
C17 C16 H16 119.3 . . ?
C16 C17 C18 116.5(10) . . ?
C16 C17 H17 121.8 . . ?
C18 C17 H17 121.8 . . ?
C19 C18 C17 123.5(10) . . ?
C19 C18 N2 122.3(11) . . ?
C17 C18 N2 114.1(11) . . ?
C18 C19 C20 120.7(9) . . ?
C18 C19 H19 119.6 . . ?
C20 C19 H19 119.6 . . ?
C15 C20 C19 117.6(8) . . ?
C15 C20 H20 121.2 . . ?
C19 C20 H20 121.2 . . ?
C13 N1 C8 109.5(5) . . ?
C13 N1 S1 120.4(5) . . ?
C8 N1 S1 122.2(5) . . ?
O5 N2 O4 124(2) . . ?
O5 N2 O4' 124.9(18) . . ?
O4 N2 O4' 43.0(17) . . ?
O5 N2 C18 112.6(11) . . ?
O4 N2 C18 117(2) . . ?
O4' N2 C18 118.6(17) . . ?
O2 S1 O1 119.9(4) . . ?
O2 S1 N1 106.4(3) . . ?
O1 S1 N1 106.3(3) . . ?
O2 S1 C1 107.4(3) . . ?
O1 S1 C1 107.9(4) . . ?
N1 S1 C1 108.5(3) . . ?

loop_
_geom_bond_atom_site_label_1
_geom_bond_atom_site_label_2
_geom_bond_distance
_geom_bond_site_symmetry_2
_geom_bond_publ_flag
C1 C2 1.378(10) . ?
C1 C7 1.395(10) . ?
C1 S1 1.748(8) . ?
C2 C3 1.370(11) . ?
C2 H2 0.9300 . ?
C3 C4 1.370(12) . ?
C3 H3 0.9300 . ?
C4 C6 1.372(12) . ?
C4 C5 1.513(13) . ?
C5 H5A 0.9600 . ?
C5 H5B 0.9600 . ?
C5 H5C 0.9600 . ?
C6 C7 1.360(12) . ?
C6 H6 0.9300 . ?
C7 H7 0.9300 . ?
C8 N1 1.477(8) . ?
C8 C9 1.504(10) . ?
C8 H8A 0.9700 . ?
C8 H8B 0.9700 . ?
C9 C14 1.469(10) . ?
C9 C10 1.552(9) . ?
C9 H9 0.9800 . ?
C10 C11 1.507(11) . ?
C10 C13 1.521(11) . ?
C10 H10 0.9800 . ?
C11 C12 1.239(13) . ?
C11 H11 0.9300 . ?
C12 H12A 0.9300 . ?
C12 H12B 0.9300 . ?
C13 N1 1.476(8) . ?
C13 H13A 0.9700 . ?
C13 H13B 0.9700 . ?
C14 O3 1.234(8) . ?
C14 C15 1.506(11) . ?
C15 C16 1.347(11) . ?
C15 C20 1.390(10) . ?
C16 C17 1.383(13) . ?
C16 H16 0.9300 . ?
C17 C18 1.400(14) . ?
C17 H17 0.9300 . ?
C18 C19 1.268(12) . ?
C18 N2 1.547(13) . ?
C19 C20 1.417(12) . ?
C19 H19 0.9300 . ?
C20 H20 0.9300 . ?
N1 S1 1.604(6) . ?
N2 O5 1.209(12) . ?
N2 O4 1.18(4) . ?
N2 O4' 1.19(4) . ?
O1 S1 1.433(5) . ?
O2 S1 1.424(6) . ?
